data_7222600
loop_
_publ_author_name
'Hoch, C.'
'Roehr, C.'

_publ_section_title
;
 Neue Oxogermanate(IV) der schweren Alkalimetalle. Synthese und
 Kristallstrukturen
;
_journal_name_full
;
Zeitschrift fuer Naturforschung, Teil B. Anorganische Chemie, Organische 
Chemie (42,1987-)
;
_journal_page_first 1245
_journal_page_last 1256
_journal_volume 56
_journal_year 2001
_chemical_formula_sum 'Al Cs3 Ge2 O7'
_chemical_name_systematic 'Cs3 (Al Ge2 O7)'
_space_group_IT_number 15
_symmetry_space_group_name_Hall '-C 2yc'
_symmetry_space_group_name_H-M 'C 1 2/c 1'
_cell_angle_alpha 90
_cell_angle_beta 126.51
_cell_angle_gamma 90
_cell_formula_units_Z 4
_cell_length_a 9.6152
_cell_length_b 17.197
_cell_length_c 7.617
_cell_volume 1012.319
_citation_journal_id_ASTM ZNBSEN
_cod_data_source_file Hoch_ZNBSEN_2001_409.cif
_cod_data_source_block Al1Cs3Ge2O7
_cod_original_cell_volume 1012.32
_cod_original_formula_sum 'Al1 Cs3 Ge2 O7'
_cod_database_code 7222600

loop_
_symmetry_equiv_pos_as_xyz
x,y,z
-x,y,-z+1/2
-x,-y,-z
x,-y,z-1/2
x+1/2,y+1/2,z
-x+1/2,y+1/2,-z+1/2
-x+1/2,-y+1/2,-z
x+1/2,-y+1/2,z-1/2

loop_
_atom_site_label
_atom_site_type_symbol
_atom_site_fract_x
_atom_site_fract_y
_atom_site_fract_z
_atom_site_occupancy
_atom_site_U_iso_or_equiv
O4 O-2 0 0.6443 0.25 1 0.0
O1 O-2 0.1584 0.4987 0.2661 1 0.0
Cs1 Cs+1 0 0.01144 0.25 1 0.0
Ge1 Ge+4 0.33821 0.09933 0.26156 1 0.0
Cs2 Cs+1 0.29028 0.30406 0.27346 1 0.0
O3 O-2 0.1403 0.1368 0.0637 1 0.0
O2 O-2 0.0998 0.3794 0.4754 1 0.0
Al1 Al+3 0 0.442 0.25 1 0.0
